data_4030713
loop_
_publ_author_name
'Meerschaut, A.'
'Grenouilleau, P.'
'Guemas, L.'

_publ_section_title
;
 Preparation and structure determination of NbSeBr3
;
_journal_name_full 'European Journal of Solid State and Inorganic Chemistry'
_journal_page_first 1029
_journal_page_last 1036
_journal_volume 31
_journal_year 1994
_chemical_formula_sum 'Br3 Nb Se'
_chemical_formula_weight 411.57
_space_group_IT_number 13
_symmetry_cell_setting monoclinic
_symmetry_Int_Tables_number 13
_symmetry_space_group_name_Hall '-P 2yc'
_symmetry_space_group_name_H-M 'P 1 2/c 1'
_cell_angle_alpha 90
_cell_angle_beta 98.98(1)
_cell_angle_gamma 90
_cell_formula_units_Z 4
_cell_length_a 6.6239(9)
_cell_length_b 6.901(1)
_cell_length_c 12.539(2)
_cell_volume 566.15(15)
_diffrn_ambient_temperature 293
_diffrn_radiation_probe x-ray
_diffrn_radiation_type MoK\a
_diffrn_radiation_wavelength 0.71073
_exptl_absorpt_coefficient_mu 29.56
_exptl_crystal_density_diffrn 4.823
_exptl_crystal_F_000 720
_refine_ls_number_parameters 47
_refine_ls_number_reflns 580
_refine_ls_R_factor_gt 0.066
_refine_ls_wR_factor_gt 0.081
_cod_data_source_file EJSSIC-1994-31-1029-1036.cif
_cod_data_source_block NbSeBr3
_cod_original_sg_symbol_H-M 'P 2/c'
_cod_database_code 4030713

loop_
_symmetry_equiv_pos_site_id
_symmetry_equiv_pos_as_xyz
1 x,y,z
2 -x,y,1/2-z
3 -x,-y,-z
4 x,-y,1/2+z

loop_
_atom_site_aniso_label
_atom_site_aniso_U_11
_atom_site_aniso_U_22
_atom_site_aniso_U_33
_atom_site_aniso_U_23
_atom_site_aniso_U_13
_atom_site_aniso_U_12
Nb 0.036(2) 0.018(2) 0.011(2) 0.001(2) 0.005(2) 0.001(2)
Br1 0.040(2) 0.038(3) 0.022(2) 0.002(2) 0.011(2) -0.005(2)
Br2 0.036(2) 0.024(2) 0.015(2) -0.002(2) 0.005(2) -0.004(2)
Br3 0.044(2) 0.025(2) 0.011(2) -0.001(2) 0.004(2) 0.009(2)
Se 0.049(2) 0.021(2) 0.019(2) 0.002(2) 0.008(2) 0.008(2)

loop_
_atom_site_label
_atom_site_type_symbol
_atom_site_thermal_displace_type
_atom_site_fract_x
_atom_site_fract_y
_atom_site_fract_z
_atom_site_occupancy
_atom_site_U_iso_or_equiv
Nb Nb Uani 0.0710(4) 0.1394(5) 0.1492(2) 1.000 0.0215(12)
Br1 Br Uani 0.3605(6) 0.2976(5) 0.0732(3) 1.000 0.0327(14)
Br2 Br Uani 0.2531(5) 0.0655(5) -0.1927(2) 1.000 0.0249(12)
Br3 Br Uani 0.1581(5) -0.1874(5) -0.0431(2) 1.000 0.0267(12)
Se Se Uani 0.1625(6) -0.4109(5) -0.2013(3) 1.000 0.0294(12)

loop_
_atom_type_symbol
_atom_type_description
_atom_type_scat_dispersion_real
_atom_type_scat_dispersion_imag
_atom_type_scat_source
Br Br -0.2901 2.4595 ' International Tables Vol C Tables 4.2.6.8 and 6.1.1.4'
Nb Nb -2.0727 0.6215 ' International Tables Vol C Tables 4.2.6.8 and 6.1.1.4'
Se Se -0.0929 2.2259 ' International Tables Vol C Tables 4.2.6.8 and 6.1.1.4'

loop_
_geom_angle_atom_site_label_1
_geom_angle_atom_site_label_2
_geom_angle_atom_site_label_3
_geom_angle
_geom_angle_site_symmetry_1
_geom_angle_site_symmetry_3
_geom_angle_publ_flag
Nb Nb Br1 135.74(15) 2_555 . yes
Br1 Nb Br2 168.73(16) . 3_555 yes
Br1 Nb Br3 103.50(17) . 3_555 yes
Br1 Nb Se 107.65(17) . 3_555 yes
Br1 Nb Br2 103.67(15) . 4_555 yes
Br1 Nb Se 81.83(15) . 4_555 yes
Nb Nb Br2 55.49(10) 2_555 3_555 yes
Nb Nb Br3 106.69(15) 2_555 3_555 yes
Nb Nb Se 58.51(12) 2_555 3_555 yes
Nb Nb Br2 59.60(11) 2_555 4_555 yes
Nb Nb Se 55.96(12) 2_555 4_555 yes
Br2 Nb Br3 69.89(14) 3_555 3_555 yes
Br2 Nb Se 78.57(13) 3_555 3_555 yes
Br2 Nb Br2 81.28(13) 3_555 4_555 yes
Br2 Nb Se 109.19(14) 3_555 4_555 yes
Br3 Nb Se 66.57(16) 3_555 3_555 yes
Br2 Nb Br3 150.3(2) 4_555 3_555 yes
Br3 Nb Se 116.40(19) 3_555 4_555 yes
Br2 Nb Se 115.55(14) 4_555 3_555 yes
Se Nb Se 52.23(13) 3_555 4_555 yes
Br2 Nb Se 79.40(13) 4_555 4_555 yes
Nb Br2 Br3 40.83(10) 3_555 . yes
Nb Br2 Br3 92.74(14) 4_554 . yes
Nb Br2 Nb 64.91(11) 3_555 4_554 yes
Br2 Br3 Se 79.42(13) . . yes
Nb Br3 Br2 69.28(14) 3_555 . yes
Nb Br3 Se 70.03(15) 3_555 . yes
Br3 Se Se 107.04(19) . 2_554 yes
Nb Se Br3 43.41(11) 3_555 . yes
Nb Se Br3 95.43(15) 4_554 . yes
Nb Se Se 65.56(15) 3_555 2_554 yes
Nb Se Se 62.21(14) 4_554 2_554 yes
Nb Se Nb 65.53(12) 3_555 4_554 yes

loop_
_geom_bond_atom_site_label_1
_geom_bond_atom_site_label_2
_geom_bond_distance
_geom_bond_site_symmetry_2
_geom_bond_publ_flag
Nb Br1 2.520(5) . yes
Nb Nb 2.831(4) 2_555 yes
Nb Br2 2.697(4) 3_555 yes
Nb Br3 1.885(4) 3_555 yes
Nb Se 2.578(5) 3_555 yes
Nb Br2 2.576(4) 4_555 yes
Nb Se 2.653(5) 4_555 yes
Br2 Br3 2.707(4) . yes
Br3 Se 2.517(5) . yes
Se Se 2.303(6) 2_554 yes

loop_
_geom_torsion_atom_site_label_1
_geom_torsion_atom_site_label_2
_geom_torsion_atom_site_label_3
_geom_torsion_atom_site_label_4
_geom_torsion
_geom_torsion_site_symmetry_1
_geom_torsion_site_symmetry_3
_geom_torsion_site_symmetry_4
_geom_torsion_publ_flag
Br1 Nb Nb Br1 103.2(3) . 2_555 2_555 no
Br1 Nb Nb Br2 -178.9(3) . 2_555 3_555 no
Br1 Nb Nb Se 83.2(2) . 2_555 3_555 no
Br1 Nb Nb Br2 -77.9(2) . 2_555 4_555 no
Br1 Nb Nb Br3 -27.8(3) . 2_555 4_555 no
Br1 Nb Nb Se 20.1(2) . 2_555 4_555 no
Br1 Nb Br3 Br2 170.46(17) . 3_555 3_555 no
Br1 Nb Br3 Se -103.63(18) . 3_555 3_555 no
Br1 Nb Se Nb -133.36(16) . 3_555 2_555 no
Br1 Nb Se Br3 97.41(18) . 3_555 3_555 no
Br1 Nb Se Se -64.20(17) . 3_555 4_555 no
Br1 Nb Br2 Nb 135.39(17) . 4_555 2_555 no
Br1 Nb Br2 Br3 104.58(16) . 4_555 4_555 no
Br1 Nb Se Nb -165.99(16) . 4_555 2_555 no
Br1 Nb Se Se 119.92(17) . 4_555 3_555 no
Br1 Nb Se Br3 -133.66(17) . 4_555 4_555 no
Nb Br2 Br3 Se 72.49(16) 3_555 . . no
Nb Br2 Br3 Se 27.30(15) 4_554 . . no
Nb Br2 Br3 Nb -45.19(16) 4_554 . 3_555 no
Br2 Br3 Se Se -89.12(18) . . 2_554 no
Nb Br3 Se Se -17.48(19) 3_555 . 2_554 no
Br2 Br3 Se Nb -71.64(15) . . 3_555 no
Br2 Br3 Se Nb -26.55(14) . . 4_554 no
Nb Br3 Se Nb 45.09(16) 3_555 . 4_554 no
Br3 Se Se Br3 100.26(19) . 2_554 2_554 no
Br3 Se Se Nb 13.10(14) . 2_554 3_555 no
Br3 Se Se Nb 87.15(17) . 2_554 4_554 no
